data_4311338
loop_
_publ_author_name
'Yu-Bin Dong'
'Peng Wang'
'Ru-Qi Huang'
'Mark D. Smith'

_publ_section_title
;
 Syntheses and Structures of Ag(I)-Containing Coordination Polymers and
 Co(II)-Containing Supramolecular Complex Based on Novel Fulvene Ligands
;
_journal_name_full 'Inorganic Chemistry'
_journal_page_first 4727
_journal_page_last 4739
_journal_paper_doi 10.1021/ic0495517
_journal_volume 43
_journal_year 2004
_chemical_formula_moiety
; 
[Ag2 (C31 H24 N4) (C6 H6) (H2 O)] (Cl O4)2 
(C6 H6) (H2 O)0.5 
;
_chemical_formula_sum 'C43 H39 Ag2 Cl2 N4 O9.5'
_chemical_formula_weight 1050.42
_chemical_name_systematic
; 
 ? 
;
_space_group_IT_number 15
_symmetry_cell_setting monoclinic
_symmetry_space_group_name_Hall '-C 2yc'
_symmetry_space_group_name_H-M 'C 1 2/c 1'
_atom_sites_solution_hydrogens geom
_atom_sites_solution_primary direct
_atom_sites_solution_secondary difmap
_audit_creation_method SHELXL-97
_cell_angle_alpha 90.00
_cell_angle_beta 103.677(2)
_cell_angle_gamma 90.00
_cell_formula_units_Z 8
_cell_length_a 42.289(3)
_cell_length_b 18.2148(13)
_cell_length_c 11.1327(8)
_cell_measurement_reflns_used 5142
_cell_measurement_temperature 150(2)
_cell_measurement_theta_max 25.058
_cell_measurement_theta_min 2.342
_cell_volume 8332.2(10)
_computing_cell_refinement 'SAINT+ NT V6.22 (Bruker, 2001)'
_computing_data_collection 'SMART NT V5.625 (Bruker, 1998)'
_computing_data_reduction 'SAINT+ NT V6.22'
_computing_molecular_graphics 'SHELXTL V6.1 (Sheldrick, 2000)'
_computing_publication_material 'SHELXTL V6.1'
_computing_structure_refinement 'SHELXL-97 (Sheldrick, 1997)'
_computing_structure_solution 'SHELXS-97 (Sheldrick, 1990)'
_diffrn_ambient_temperature 150(2)
_diffrn_measured_fraction_theta_full 1.000
_diffrn_measured_fraction_theta_max 1.000
_diffrn_measurement_device_type 'Bruker SMART APEX CCD diffractometer'
_diffrn_measurement_method 'omega scans'
_diffrn_radiation_monochromator graphite
_diffrn_radiation_source 'fine-focus sealed tube'
_diffrn_radiation_type MoK\a
_diffrn_radiation_wavelength 0.71073
_diffrn_reflns_av_R_equivalents 0.0494
_diffrn_reflns_av_sigmaI/netI 0.0438
_diffrn_reflns_limit_h_max 40
_diffrn_reflns_limit_h_min -48
_diffrn_reflns_limit_k_max 20
_diffrn_reflns_limit_k_min -20
_diffrn_reflns_limit_l_max 12
_diffrn_reflns_limit_l_min -12
_diffrn_reflns_number 28328
_diffrn_reflns_theta_full 24.11
_diffrn_reflns_theta_max 24.11
_diffrn_reflns_theta_min 1.22
_diffrn_standards_decay_% 0
_exptl_absorpt_coefficient_mu 1.131
_exptl_absorpt_correction_T_max 1.0000
_exptl_absorpt_correction_T_min 0.8109
_exptl_absorpt_correction_type multi-scan
_exptl_absorpt_process_details '(SADABS, Bruker, 2001)'
_exptl_crystal_colour orange
_exptl_crystal_density_diffrn 1.675
_exptl_crystal_density_method 'not measured'
_exptl_crystal_description needle
_exptl_crystal_F_000 4232
_exptl_crystal_size_max 0.36
_exptl_crystal_size_mid 0.12
_exptl_crystal_size_min 0.08
_refine_diff_density_max 2.564
_refine_diff_density_min -1.636
_refine_diff_density_rms 0.187
_refine_ls_extinction_method none
_refine_ls_goodness_of_fit_ref 1.142
_refine_ls_hydrogen_treatment constr
_refine_ls_matrix_type full
_refine_ls_number_parameters 500
_refine_ls_number_reflns 6639
_refine_ls_number_restraints 16
_refine_ls_restrained_S_all 1.143
_refine_ls_R_factor_all 0.1118
_refine_ls_R_factor_gt 0.0979
_refine_ls_shift/su_max 0.001
_refine_ls_shift/su_mean 0.000
_refine_ls_structure_factor_coef Fsqd
_refine_ls_weighting_details 'calc w=1/[\s^2^(Fo^2^)+(0.1132P)^2^+175.9501P] where P=(Fo^2^+2Fc^2^)/3'
_refine_ls_weighting_scheme calc
_refine_ls_wR_factor_gt 0.2516
_refine_ls_wR_factor_ref 0.2612
_reflns_number_gt 5489
_reflns_number_total 6639
_reflns_threshold_expression >2sigma(I)
_cod_data_source_file ic0495517si20040528_015556_5.cif
_cod_data_source_block 3
_cod_depositor_comments
;
The following automatic conversions were performed:
'_symmetry_cell_setting' value 'Monoclinic' changed to 'monoclinic'
according to '/home/saulius/struct/CIF-dictionaries/cif_core.dic'
dictionary named 'cif_core.dic' version 2.4.1 from 2010-06-29.

Automatic conversion script
Id: cif_fix_enum 1527 2010-12-29 10:47:43Z saulius 
;
_cod_original_cell_volume 8332.3(10)
_cod_original_sg_symbol_H-M 'C 2/c'
_cod_original_formula_sum 'C43 H39 Ag2 Cl2 N4 O9.50'
_cod_database_code 4311338

loop_
_symmetry_equiv_pos_as_xyz
'x, y, z'
'-x, y, -z+1/2'
'x+1/2, y+1/2, z'
'-x+1/2, y+1/2, -z+1/2'
'-x, -y, -z'
'x, -y, z-1/2'
'-x+1/2, -y+1/2, -z'
'x+1/2, -y+1/2, z-1/2'

loop_
_atom_site_label
_atom_site_type_symbol
_atom_site_fract_x
_atom_site_fract_y
_atom_site_fract_z
_atom_site_U_iso_or_equiv
_atom_site_adp_type
_atom_site_occupancy
_atom_site_symmetry_multiplicity
_atom_site_calc_flag
_atom_site_refinement_flags
_atom_site_disorder_assembly
_atom_site_disorder_group
Ag1 Ag 0.361360(17) 0.26795(6) 0.25665(9) 0.0525(3) Uani 1 1 d . . .
Ag2 Ag 0.14736(3) 0.34621(6) 0.25891(10) 0.0649(4) Uani 1 1 d . . .
C1 C 0.13018(19) 0.1626(5) -0.0322(8) 0.0251(19) Uani 1 1 d . . .
C2 C 0.1418(2) 0.1146(5) -0.1094(8) 0.030(2) Uani 1 1 d . . .
H2 H 0.1640 0.1074 -0.1104 0.036 Uiso 1 1 calc R . .
C3 C 0.1148(2) 0.0785(5) -0.1858(8) 0.030(2) Uani 1 1 d . . .
C4 C 0.08651(19) 0.1035(5) -0.1561(8) 0.0247(18) Uani 1 1 d . . .
H4 H 0.0650 0.0873 -0.1929 0.030 Uiso 1 1 calc R . .
C5 C 0.0950(2) 0.1561(5) -0.0634(8) 0.0249(19) Uani 1 1 d . . .
C6 C 0.1448(2) 0.2124(5) 0.0601(9) 0.029(2) Uani 1 1 d . . .
C7 C 0.1807(2) 0.2230(5) 0.0991(8) 0.030(2) Uani 1 1 d . . .
C8 C 0.2008(2) 0.1637(6) 0.1340(10) 0.041(2) Uani 1 1 d . . .
H8 H 0.1916 0.1161 0.1342 0.050 Uiso 1 1 calc R . .
C9 C 0.2341(2) 0.1727(6) 0.1687(10) 0.045(3) Uani 1 1 d . . .
H9 H 0.2481 0.1317 0.1929 0.054 Uiso 1 1 calc R . .
C10 C 0.2468(2) 0.2426(6) 0.1674(10) 0.042(3) Uani 1 1 d . . .
C11 C 0.2270(3) 0.3024(6) 0.1318(11) 0.049(3) Uani 1 1 d . . .
H11 H 0.2362 0.3500 0.1314 0.059 Uiso 1 1 calc R . .
C12 C 0.1942(2) 0.2934(6) 0.0973(10) 0.043(3) Uani 1 1 d . . .
H12 H 0.1804 0.3346 0.0720 0.052 Uiso 1 1 calc R . .
C13 C 0.2816(2) 0.2504(7) 0.2001(10) 0.047(3) Uani 1 1 d . . .
C14 C 0.0775(2) 0.2020(5) -0.0040(8) 0.0272(19) Uani 1 1 d . . .
C15 C 0.0414(2) 0.2076(5) -0.0387(8) 0.030(2) Uani 1 1 d . . .
C16 C 0.0227(2) 0.1458(5) -0.0397(9) 0.035(2) Uani 1 1 d . . .
H16 H 0.0327 0.0994 -0.0185 0.042 Uiso 1 1 calc R . .
C17 C -0.0112(2) 0.1518(6) -0.0721(11) 0.046(3) Uani 1 1 d . . .
H17 H -0.0244 0.1093 -0.0748 0.055 Uiso 1 1 calc R . .
C18 C -0.0253(2) 0.2198(6) -0.1003(9) 0.037(2) Uani 1 1 d . . .
C19 C -0.0067(2) 0.2806(6) -0.1010(11) 0.047(3) Uani 1 1 d . . .
H19 H -0.0168 0.3268 -0.1231 0.057 Uiso 1 1 calc R . .
C20 C 0.0266(2) 0.2754(6) -0.0698(11) 0.045(3) Uani 1 1 d . . .
H20 H 0.0396 0.3181 -0.0696 0.055 Uiso 1 1 calc R . .
C21 C -0.0602(2) 0.2264(6) -0.1283(10) 0.042(3) Uani 1 1 d . . .
C22 C 0.1171(2) 0.0195(5) -0.2816(9) 0.032(2) Uani 1 1 d . . .
C23 C 0.0875(3) 0.0242(8) -0.3902(12) 0.067(4) Uani 1 1 d . . .
H23A H 0.0844 0.0751 -0.4191 0.100 Uiso 1 1 calc R . .
H23B H 0.0681 0.0077 -0.3639 0.100 Uiso 1 1 calc R . .
H23C H 0.0908 -0.0072 -0.4576 0.100 Uiso 1 1 calc R . .
C24 C 0.1178(4) -0.0545(7) -0.2213(13) 0.073(4) Uani 1 1 d . . .
H24A H 0.1153 -0.0930 -0.2844 0.110 Uiso 1 1 calc R . .
H24B H 0.0999 -0.0579 -0.1793 0.110 Uiso 1 1 calc R . .
H24C H 0.1386 -0.0610 -0.1608 0.110 Uiso 1 1 calc R . .
C25 C 0.1471(3) 0.0281(8) -0.3271(12) 0.063(4) Uani 1 1 d . . .
H25A H 0.1661 0.0274 -0.2569 0.095 Uiso 1 1 calc R . .
H25B H 0.1464 0.0750 -0.3710 0.095 Uiso 1 1 calc R . .
H25C H 0.1487 -0.0123 -0.3835 0.095 Uiso 1 1 calc R . .
C26 C 0.07644(18) 0.2822(4) 0.1666(7) 0.049(3) Uani 1 1 d G . .
C27 C 0.06079(19) 0.2405(4) 0.2376(7) 0.056(3) Uani 1 1 d G . .
H27 H 0.0601 0.1886 0.2291 0.067 Uiso 1 1 calc R . .
C28 C 0.0462(2) 0.2739(5) 0.3211(8) 0.068(4) Uani 1 1 d G . .
H28 H 0.0353 0.2451 0.3702 0.082 Uiso 1 1 calc R . .
C29 C 0.0472(2) 0.3489(5) 0.3334(8) 0.071(4) Uani 1 1 d G . .
H29 H 0.0371 0.3720 0.3911 0.085 Uiso 1 1 calc R . .
C30 C 0.0628(2) 0.3906(4) 0.2624(8) 0.087(5) Uani 1 1 d G . .
H30 H 0.0635 0.4425 0.2710 0.104 Uiso 1 1 calc R . .
C31 C 0.07746(18) 0.3572(4) 0.1790(7) 0.035(2) Uiso 1 1 d G . .
H31 H 0.0883 0.3860 0.1298 0.042 Uiso 1 1 calc R . .
C41 C 0.1429(4) 0.3055(10) 0.4755(14) 0.082(5) Uani 1 1 d . . .
H41 H 0.1228 0.3267 0.4804 0.098 Uiso 1 1 calc R . .
C42 C 0.1694(5) 0.3486(9) 0.4825(14) 0.082(5) Uani 1 1 d . . .
H42 H 0.1680 0.4002 0.4931 0.098 Uiso 1 1 calc R . .
C43 C 0.1984(5) 0.3171(9) 0.4741(16) 0.089(5) Uani 1 1 d . . .
H43 H 0.2167 0.3478 0.4764 0.107 Uiso 1 1 calc R . .
C44 C 0.2016(4) 0.2446(9) 0.4627(16) 0.085(5) Uani 1 1 d . . .
H44 H 0.2221 0.2239 0.4606 0.102 Uiso 1 1 calc R . .
C45 C 0.1743(4) 0.1998(10) 0.4540(16) 0.084(5) Uani 1 1 d . . .
H45 H 0.1760 0.1483 0.4432 0.101 Uiso 1 1 calc R . .
C46 C 0.1454(4) 0.2298(9) 0.4609(14) 0.079(4) Uani 1 1 d . . .
H46 H 0.1269 0.1994 0.4558 0.095 Uiso 1 1 calc R . .
N1 N 0.3090(2) 0.2569(6) 0.2234(10) 0.059(3) Uani 1 1 d . . .
N2 N 0.12728(18) 0.2535(5) 0.1192(8) 0.0376(19) Uani 1 1 d . . .
N3 N 0.09373(17) 0.2477(4) 0.0861(8) 0.0330(18) Uani 1 1 d . . .
N4 N -0.0876(2) 0.2332(6) -0.1487(10) 0.059(3) Uani 1 1 d . . .
O11 O 0.1554(4) 0.4539(7) 0.1642(15) 0.129(5) Uani 1 1 d . . .
Cl1 Cl 0.38882(9) 0.0925(2) 0.1636(4) 0.0712(10) Uani 1 1 d D . .
O1 O 0.3668(4) 0.1480(7) 0.1345(16) 0.161(8) Uani 1 1 d D . .
O2 O 0.3885(6) 0.0793(11) 0.2845(16) 0.187(9) Uani 1 1 d D . .
O3 O 0.3800(4) 0.0298(7) 0.0918(15) 0.143(6) Uani 1 1 d D . .
O4 O 0.4180(4) 0.1180(14) 0.1570(19) 0.195(9) Uani 1 1 d D . .
Cl2 Cl 0.26458(17) 0.4895(4) 0.5188(8) 0.0635(17) Uani 0.50 1 d PD A 1
O5 O 0.2778(5) 0.5526(10) 0.5816(19) 0.086(6) Uiso 0.50 1 d PD A 1
O6 O 0.2313(5) 0.5042(18) 0.497(3) 0.130(11) Uiso 0.50 1 d PD A 1
O7 O 0.2717(5) 0.4270(10) 0.5922(18) 0.082(6) Uiso 0.50 1 d PD A 1
O8 O 0.2738(8) 0.4847(16) 0.413(2) 0.122(10) Uiso 0.50 1 d PD A 1
C61 C 0.2764(6) 0.4694(16) 0.496(2) 0.119(19) Uiso 0.50 1 d PG B 2
H61 H 0.2984 0.4539 0.5223 0.143 Uiso 0.50 1 calc PR B 2
C62 C 0.2596(6) 0.4886(16) 0.579(2) 0.104(15) Uiso 0.50 1 d PG B 2
H62 H 0.2697 0.4867 0.6651 0.125 Uiso 0.50 1 calc PR B 2
C63 C 0.2284(6) 0.5104(14) 0.542(2) 0.067(8) Uiso 0.50 1 d PG B 2
H63 H 0.2165 0.5239 0.6006 0.081 Uiso 0.50 1 calc PR B 2
C64 C 0.2141(5) 0.5130(13) 0.4201(19) 0.090(10) Uiso 0.50 1 d PG B 2
H64 H 0.1921 0.5284 0.3935 0.108 Uiso 0.50 1 calc PR B 2
C65 C 0.2309(6) 0.4938(13) 0.3364(19) 0.087(9) Uiso 0.50 1 d PG B 2
H65 H 0.2208 0.4956 0.2507 0.104 Uiso 0.50 1 calc PR B 2
C66 C 0.2621(6) 0.4720(14) 0.374(2) 0.069(8) Uiso 0.50 1 d PG B 2
H66 H 0.2740 0.4584 0.3151 0.083 Uiso 0.50 1 calc PR B 2
O12 O 0.1932(7) 0.5623(14) 0.293(3) 0.110(8) Uiso 0.50 1 d P C 3
Cl3 Cl 0.0000 0.0503(3) 0.2500 0.0735(14) Uani 1 2 d SD . .
O21 O 0.0140(5) 0.1231(10) 0.266(2) 0.100 Uiso 0.50 1 d PD . .
O22 O -0.0012(7) 0.0174(14) 0.1297(17) 0.100 Uiso 0.50 1 d PD . .
O23 O 0.0139(6) 0.0021(13) 0.177(2) 0.100 Uiso 0.50 1 d PD . .
O24 O 0.0317(5) 0.0750(14) 0.324(2) 0.100 Uiso 0.50 1 d PD . .
C51 C 0.0204(9) 0.5285(18) 0.104(3) 0.171(11) Uiso 1 1 d . . .
H51 H 0.0341 0.5501 0.1757 0.205 Uiso 1 1 calc R . .
C52 C 0.0315(7) 0.4966(15) 0.009(3) 0.143(9) Uiso 1 1 d . . .
H52 H 0.0543 0.4920 0.0178 0.171 Uiso 1 1 calc R . .
C53 C 0.0138(8) 0.4749(17) -0.082(3) 0.155(10) Uiso 1 1 d . . .
H53 H 0.0234 0.4584 -0.1464 0.186 Uiso 1 1 calc R . .

loop_
_atom_site_aniso_label
_atom_site_aniso_U_11
_atom_site_aniso_U_22
_atom_site_aniso_U_33
_atom_site_aniso_U_23
_atom_site_aniso_U_13
_atom_site_aniso_U_12
Ag1 0.0098(4) 0.0753(7) 0.0692(6) 0.0138(5) 0.0027(3) -0.0099(4)
Ag2 0.0611(7) 0.0679(7) 0.0627(6) -0.0151(5) 0.0089(5) -0.0133(5)
C1 0.012(4) 0.033(5) 0.032(5) 0.001(4) 0.007(3) 0.000(3)
C2 0.010(4) 0.037(5) 0.041(5) 0.002(4) 0.002(4) -0.002(4)
C3 0.020(5) 0.034(5) 0.034(5) 0.002(4) 0.002(4) -0.003(4)
C4 0.012(4) 0.030(5) 0.032(5) 0.002(4) 0.004(3) 0.000(3)
C5 0.013(4) 0.026(4) 0.036(5) 0.003(4) 0.006(4) 0.000(3)
C6 0.014(4) 0.032(5) 0.040(5) -0.001(4) 0.003(4) -0.004(4)
C7 0.013(4) 0.042(5) 0.036(5) -0.012(4) 0.006(4) -0.008(4)
C8 0.015(5) 0.054(6) 0.052(6) -0.003(5) 0.002(4) -0.005(4)
C9 0.014(5) 0.061(7) 0.056(6) 0.010(5) 0.001(4) 0.003(5)
C10 0.014(5) 0.060(7) 0.051(6) -0.007(5) 0.007(4) -0.013(5)
C11 0.031(6) 0.046(6) 0.067(7) -0.002(5) 0.007(5) -0.012(5)
C12 0.021(5) 0.044(6) 0.063(7) -0.009(5) 0.006(5) -0.001(4)
C13 0.011(5) 0.069(8) 0.055(6) 0.002(5) -0.002(4) -0.018(5)
C14 0.016(4) 0.032(5) 0.031(5) 0.001(4) 0.002(4) 0.001(4)
C15 0.014(4) 0.045(6) 0.033(5) -0.010(4) 0.006(4) 0.002(4)
C16 0.012(4) 0.040(5) 0.052(6) -0.006(4) 0.005(4) 0.001(4)
C17 0.014(5) 0.055(7) 0.065(7) -0.012(5) 0.002(5) 0.001(5)
C18 0.012(4) 0.054(6) 0.044(6) -0.018(5) 0.006(4) 0.006(4)
C19 0.023(5) 0.055(7) 0.065(7) 0.005(6) 0.013(5) 0.016(5)
C20 0.022(5) 0.048(6) 0.065(7) 0.004(5) 0.008(5) 0.004(5)
C21 0.012(5) 0.056(7) 0.053(6) -0.018(5) -0.001(4) 0.005(4)
C22 0.024(5) 0.034(5) 0.038(5) -0.007(4) 0.009(4) 0.006(4)
C23 0.043(7) 0.092(10) 0.059(8) -0.031(7) 0.001(6) 0.019(7)
C24 0.116(13) 0.048(8) 0.060(8) -0.010(6) 0.030(8) 0.012(7)
C25 0.041(7) 0.088(10) 0.066(8) -0.024(7) 0.023(6) -0.015(7)
C26 0.026(5) 0.054(7) 0.061(7) -0.005(6) -0.002(5) -0.008(5)
C27 0.046(7) 0.070(8) 0.051(7) -0.009(6) 0.013(6) 0.001(6)
C28 0.054(8) 0.086(10) 0.072(9) 0.002(8) 0.030(7) 0.012(7)
C29 0.085(11) 0.077(10) 0.064(8) -0.007(7) 0.044(8) 0.020(8)
C30 0.076(10) 0.052(8) 0.139(15) -0.036(9) 0.038(10) 0.002(7)
C41 0.072(11) 0.104(13) 0.073(10) 0.009(9) 0.022(8) 0.019(10)
C42 0.110(14) 0.063(9) 0.075(10) -0.014(7) 0.028(9) -0.005(9)
C43 0.096(13) 0.072(11) 0.103(13) -0.010(9) 0.031(10) -0.022(10)
C44 0.074(11) 0.084(12) 0.102(12) -0.003(9) 0.031(9) -0.016(9)
C45 0.066(10) 0.080(10) 0.108(13) -0.002(9) 0.024(9) -0.017(8)
C46 0.079(11) 0.086(11) 0.069(9) 0.003(8) 0.013(8) 0.003(9)
N1 0.028(6) 0.076(7) 0.069(7) 0.014(5) 0.003(5) -0.008(5)
N2 0.016(4) 0.042(5) 0.055(5) -0.011(4) 0.008(4) -0.004(3)
N3 0.012(4) 0.036(4) 0.051(5) -0.013(4) 0.008(3) 0.002(3)
N4 0.028(6) 0.066(7) 0.081(7) -0.034(6) 0.007(5) 0.009(5)
O11 0.175(15) 0.075(8) 0.158(13) -0.009(8) 0.085(12) -0.030(8)
Cl1 0.058(2) 0.068(2) 0.090(3) 0.0195(19) 0.0222(18) 0.0096(17)
O1 0.165(15) 0.089(9) 0.170(14) -0.018(9) -0.080(12) 0.041(9)
O2 0.26(3) 0.182(18) 0.141(15) 0.027(13) 0.091(16) -0.043(17)
O3 0.174(15) 0.091(9) 0.144(13) -0.037(9) -0.005(11) 0.030(10)
O4 0.118(14) 0.30(3) 0.189(19) -0.034(19) 0.076(13) -0.064(16)
Cl2 0.048(4) 0.060(4) 0.086(5) 0.025(3) 0.022(4) -0.001(3)
Cl3 0.058(3) 0.051(3) 0.123(4) 0.000 0.043(3) 0.000

loop_
_atom_type_symbol
_atom_type_description
_atom_type_scat_dispersion_real
_atom_type_scat_dispersion_imag
_atom_type_scat_source
C C 0.0033 0.0016 'International Tables Vol C Tables 4.2.6.8 and 6.1.1.4'
H H 0.0000 0.0000 'International Tables Vol C Tables 4.2.6.8 and 6.1.1.4'
N N 0.0061 0.0033 'International Tables Vol C Tables 4.2.6.8 and 6.1.1.4'
O O 0.0106 0.0060 'International Tables Vol C Tables 4.2.6.8 and 6.1.1.4'
Cl Cl 0.1484 0.1585 'International Tables Vol C Tables 4.2.6.8 and 6.1.1.4'
Ag Ag -0.8971 1.1015 'International Tables Vol C Tables 4.2.6.8 and 6.1.1.4'

loop_
_geom_angle_atom_site_label_1
_geom_angle_atom_site_label_2
_geom_angle_atom_site_label_3
_geom_angle
_geom_angle_site_symmetry_1
_geom_angle_site_symmetry_3
_geom_angle_publ_flag
N4 Ag1 N1 160.5(4) 8_556 . ?
N4 Ag1 C2 101.8(3) 8_556 7 ?
N1 Ag1 C2 94.0(3) . 7 ?
O11 Ag2 N2 112.7(5) . . ?
O11 Ag2 C42 113.0(6) . . ?
N2 Ag2 C42 133.5(4) . . ?
O11 Ag2 C41 137.0(6) . . ?
N2 Ag2 C41 108.8(5) . . ?
C42 Ag2 C41 31.2(5) . . ?
O11 Ag2 C31 93.0(5) . . ?
N2 Ag2 C31 70.0(2) . . ?
C42 Ag2 C31 115.5(5) . . ?
C41 Ag2 C31 90.7(4) . . ?
C2 C1 C6 134.4(8) . . ?
C2 C1 C5 107.0(7) . . ?
C6 C1 C5 118.6(8) . . ?
C1 C2 C3 108.2(8) . . ?
C1 C2 Ag1 84.4(5) . 7 ?
C3 C2 Ag1 95.0(6) . 7 ?
C4 C3 C2 108.7(8) . . ?
C4 C3 C22 126.3(8) . . ?
C2 C3 C22 124.9(8) . . ?
C5 C4 C3 108.5(7) . . ?
C14 C5 C4 134.4(8) . . ?
C14 C5 C1 118.0(8) . . ?
C4 C5 C1 107.6(7) . . ?
N2 C6 C1 121.7(8) . . ?
N2 C6 C7 115.5(8) . . ?
C1 C6 C7 122.8(8) . . ?
C8 C7 C12 119.7(8) . . ?
C8 C7 C6 120.0(8) . . ?
C12 C7 C6 120.2(9) . . ?
C7 C8 C9 120.6(10) . . ?
C10 C9 C8 118.5(10) . . ?
C11 C10 C9 121.5(9) . . ?
C11 C10 C13 120.8(10) . . ?
C9 C10 C13 117.7(10) . . ?
C12 C11 C10 119.8(10) . . ?
C11 C12 C7 119.8(10) . . ?
N1 C13 C10 178.6(13) . . ?
N3 C14 C5 119.4(8) . . ?
N3 C14 C15 117.2(8) . . ?
C5 C14 C15 123.2(8) . . ?
C16 C15 C20 120.2(8) . . ?
C16 C15 C14 119.9(8) . . ?
C20 C15 C14 119.8(9) . . ?
C15 C16 C17 119.4(9) . . ?
C18 C17 C16 119.5(10) . . ?
C19 C18 C17 120.8(9) . . ?
C19 C18 C21 119.7(10) . . ?
C17 C18 C21 119.5(10) . . ?
C18 C19 C20 120.3(10) . . ?
C19 C20 C15 119.7(10) . . ?
N4 C21 C18 178.3(11) . . ?
C25 C22 C24 108.7(11) . . ?
C25 C22 C23 109.4(10) . . ?
C24 C22 C23 109.3(11) . . ?
C25 C22 C3 111.2(9) . . ?
C24 C22 C3 108.4(8) . . ?
C23 C22 C3 109.8(8) . . ?
C31 C26 C27 120.0 . . ?
C31 C26 N3 119.5(5) . . ?
C27 C26 N3 120.4(5) . . ?
C28 C27 C26 120.0 . . ?
C29 C28 C27 120.0 . . ?
C28 C29 C30 120.0 . . ?
C29 C30 C31 120.0 . . ?
C30 C31 C26 120.0 . . ?
C30 C31 Ag2 114.5(4) . . ?
C26 C31 Ag2 88.1(3) . . ?
C42 C41 C46 119.8(16) . . ?
C42 C41 Ag2 69.2(9) . . ?
C46 C41 Ag2 98.8(10) . . ?
C41 C42 C43 119.4(16) . . ?
C41 C42 Ag2 79.6(10) . . ?
C43 C42 Ag2 93.2(11) . . ?
C44 C43 C42 122.0(17) . . ?
C43 C44 C45 119.0(18) . . ?
C46 C45 C44 120.0(17) . . ?
C45 C46 C41 119.8(17) . . ?
C13 N1 Ag1 176.6(11) . . ?
C6 N2 N3 118.8(7) . . ?
C6 N2 Ag2 125.7(6) . . ?
N3 N2 Ag2 115.1(5) . . ?
C14 N3 N2 123.4(7) . . ?
C14 N3 C26 119.3(7) . . ?
N2 N3 C26 116.4(7) . . ?
C21 N4 Ag1 161.7(9) . 8_455 ?
O4 Cl1 O1 108.5(14) . . ?
O4 Cl1 O2 109.8(13) . . ?
O1 Cl1 O2 101.5(13) . . ?
O4 Cl1 O3 112.2(12) . . ?
O1 Cl1 O3 113.4(9) . . ?
O2 Cl1 O3 110.9(11) . . ?
O8 Cl2 O5 109.3(16) . . ?
O8 Cl2 O7 113.5(16) . . ?
O5 Cl2 O7 112.0(13) . . ?
O8 Cl2 O6 110.9(18) . . ?
O5 Cl2 O6 101.4(16) . . ?
O7 Cl2 O6 109.0(16) . . ?
C62 C61 C66 120.0 . . ?
C61 C62 C63 120.0 . . ?
C64 C63 C62 120.0 . . ?
C63 C64 C65 120.0 . . ?
C66 C65 C64 120.0 . . ?
C65 C66 C61 120.0 . . ?
O23 Cl3 O23 103(2) . 2 ?
O23 Cl3 O21 115.1(15) . . ?
O23 Cl3 O21 135.7(15) 2 . ?
O23 Cl3 O21 135.7(15) . 2 ?
O23 Cl3 O21 115.1(15) 2 2 ?
O21 Cl3 O21 47.0(18) . 2 ?
O23 Cl3 O22 31.4(12) . . ?
O23 Cl3 O22 110.0(14) 2 . ?
O21 Cl3 O22 114.3(15) . . ?
O21 Cl3 O22 110.1(15) 2 . ?
O23 Cl3 O22 110.0(14) . 2 ?
O23 Cl3 O22 31.4(12) 2 2 ?
O21 Cl3 O22 110.1(15) . 2 ?
O21 Cl3 O22 114.3(15) 2 2 ?
O22 Cl3 O22 131(2) . 2 ?
O23 Cl3 O24 93.7(15) . . ?
O23 Cl3 O24 108.4(15) 2 . ?
O21 Cl3 O24 50.1(12) . . ?
O21 Cl3 O24 94.7(15) 2 . ?
O22 Cl3 O24 118.1(15) . . ?
O22 Cl3 O24 77.3(14) 2 . ?
O23 Cl3 O24 108.4(15) . 2 ?
O23 Cl3 O24 93.7(15) 2 2 ?
O21 Cl3 O24 94.7(15) . 2 ?
O21 Cl3 O24 50.1(12) 2 2 ?
O22 Cl3 O24 77.3(14) . 2 ?
O22 Cl3 O24 118.1(15) 2 2 ?
O24 Cl3 O24 144(2) . 2 ?
O21 O21 O24 127.6(19) 2 . ?
O21 O21 Cl3 66.5(9) 2 . ?
O24 O21 Cl3 66.0(10) . . ?
O23 O22 Cl3 71.1(14) . . ?
O22 O23 Cl3 77.5(16) . . ?
O21 O24 Cl3 63.9(10) . . ?
C52 C51 C53 112(3) . 5_565 ?
C53 C52 C51 123(3) . . ?
C52 C53 C51 126(3) . 5_565 ?

loop_
_geom_bond_atom_site_label_1
_geom_bond_atom_site_label_2
_geom_bond_distance
_geom_bond_site_symmetry_2
_geom_bond_publ_flag
Ag1 N4 2.165(10) 8_556 ?
Ag1 N1 2.166(10) . ?
Ag1 C2 2.679(9) 7 ?
Ag2 O11 2.290(13) . ?
Ag2 N2 2.317(8) . ?
Ag2 C42 2.444(16) . ?
Ag2 C41 2.571(15) . ?
Ag2 C31 2.885(8) . ?
C1 C2 1.393(13) . ?
C1 C6 1.400(13) . ?
C1 C5 1.452(11) . ?
C2 C3 1.413(12) . ?
C2 Ag1 2.679(9) 7 ?
C3 C4 1.393(12) . ?
C3 C22 1.533(13) . ?
C4 C5 1.391(12) . ?
C5 C14 1.382(12) . ?
C6 N2 1.332(12) . ?
C6 C7 1.488(12) . ?
C7 C8 1.372(14) . ?
C7 C12 1.406(14) . ?
C8 C9 1.383(13) . ?
C9 C10 1.382(15) . ?
C10 C11 1.375(16) . ?
C10 C13 1.438(13) . ?
C11 C12 1.360(14) . ?
C13 N1 1.132(14) . ?
C14 N3 1.357(12) . ?
C14 C15 1.490(12) . ?
C15 C16 1.374(14) . ?
C15 C20 1.390(14) . ?
C16 C17 1.395(13) . ?
C17 C18 1.380(15) . ?
C18 C19 1.358(15) . ?
C18 C21 1.438(13) . ?
C19 C20 1.375(14) . ?
C21 N4 1.136(13) . ?
C22 C25 1.482(15) . ?
C22 C24 1.504(16) . ?
C22 C23 1.524(15) . ?
C26 C31 1.374(5) . ?
C26 C27 1.374(5) . ?
C26 N3 1.429(10) . ?
C27 C28 1.374(5) . ?
C28 C29 1.374(5) . ?
C29 C30 1.374(5) . ?
C30 C31 1.374(5) . ?
C41 C42 1.36(2) . ?
C41 C46 1.39(2) . ?
C42 C43 1.38(2) . ?
C43 C44 1.34(2) . ?
C44 C45 1.40(2) . ?
C45 C46 1.36(2) . ?
N2 N3 1.383(11) . ?
N4 Ag1 2.165(10) 8_455 ?
Cl1 O4 1.335(15) . ?
Cl1 O1 1.360(12) . ?
Cl1 O2 1.371(16) . ?
Cl1 O3 1.394(13) . ?
Cl2 O8 1.32(2) . ?
Cl2 O5 1.392(16) . ?
Cl2 O7 1.392(16) . ?
Cl2 O6 1.40(2) . ?
C61 C62 1.345(15) . ?
C61 C66 1.345(15) . ?
C62 C63 1.346(15) . ?
C63 C64 1.345(15) . ?
C64 C65 1.345(15) . ?
C65 C66 1.345(15) . ?
Cl3 O23 1.412(16) . ?
Cl3 O23 1.412(16) 2 ?
Cl3 O21 1.446(16) . ?
Cl3 O21 1.446(16) 2 ?
Cl3 O22 1.457(15) . ?
Cl3 O22 1.457(15) 2 ?
Cl3 O24 1.470(16) . ?
Cl3 O24 1.470(16) 2 ?
O21 O21 1.15(4) 2 ?
O21 O24 1.24(3) . ?
O22 O23 0.78(3) . ?
C51 C52 1.38(4) . ?
C51 C53 1.41(4) 5_565 ?
C52 C53 1.18(3) . ?
C53 C51 1.41(4) 5_565 ?

loop_
_geom_torsion_atom_site_label_1
_geom_torsion_atom_site_label_2
_geom_torsion_atom_site_label_3
_geom_torsion_atom_site_label_4
_geom_torsion
_geom_torsion_site_symmetry_1
_geom_torsion_site_symmetry_2
_geom_torsion_site_symmetry_3
_geom_torsion_site_symmetry_4
_geom_torsion_publ_flag
C6 C1 C2 C3 -179.3(10) . . . . ?
C5 C1 C2 C3 -0.6(10) . . . . ?
C6 C1 C2 Ag1 -85.9(11) . . . 7 ?
C5 C1 C2 Ag1 92.9(6) . . . 7 ?
C1 C2 C3 C4 -0.3(11) . . . . ?
Ag1 C2 C3 C4 -86.1(7) 7 . . . ?
C1 C2 C3 C22 -178.2(8) . . . . ?
Ag1 C2 C3 C22 96.0(9) 7 . . . ?
C2 C3 C4 C5 1.1(10) . . . . ?
C22 C3 C4 C5 179.0(8) . . . . ?
C3 C4 C5 C14 175.3(10) . . . . ?
C3 C4 C5 C1 -1.5(10) . . . . ?
C2 C1 C5 C14 -176.2(8) . . . . ?
C6 C1 C5 C14 2.8(12) . . . . ?
C2 C1 C5 C4 1.3(10) . . . . ?
C6 C1 C5 C4 -179.7(8) . . . . ?
C2 C1 C6 N2 178.7(10) . . . . ?
C5 C1 C6 N2 0.0(13) . . . . ?
C2 C1 C6 C7 -1.5(16) . . . . ?
C5 C1 C6 C7 179.8(8) . . . . ?
N2 C6 C7 C8 126.7(10) . . . . ?
C1 C6 C7 C8 -53.1(13) . . . . ?
N2 C6 C7 C12 -55.0(13) . . . . ?
C1 C6 C7 C12 125.2(10) . . . . ?
C12 C7 C8 C9 0.7(16) . . . . ?
C6 C7 C8 C9 179.0(9) . . . . ?
C7 C8 C9 C10 0.0(16) . . . . ?
C8 C9 C10 C11 -0.5(17) . . . . ?
C8 C9 C10 C13 -178.1(10) . . . . ?
C9 C10 C11 C12 0.2(18) . . . . ?
C13 C10 C11 C12 177.8(11) . . . . ?
C10 C11 C12 C7 0.5(17) . . . . ?
C8 C7 C12 C11 -1.0(16) . . . . ?
C6 C7 C12 C11 -179.3(10) . . . . ?
C11 C10 C13 N1 -71(57) . . . . ?
C9 C10 C13 N1 107(56) . . . . ?
C4 C5 C14 N3 179.2(9) . . . . ?
C1 C5 C14 N3 -4.2(13) . . . . ?
C4 C5 C14 C15 -4.6(16) . . . . ?
C1 C5 C14 C15 172.0(8) . . . . ?
N3 C14 C15 C16 -127.5(10) . . . . ?
C5 C14 C15 C16 56.3(13) . . . . ?
N3 C14 C15 C20 52.5(13) . . . . ?
C5 C14 C15 C20 -123.8(10) . . . . ?
C20 C15 C16 C17 -0.1(15) . . . . ?
C14 C15 C16 C17 179.9(9) . . . . ?
C15 C16 C17 C18 -1.3(16) . . . . ?
C16 C17 C18 C19 2.3(17) . . . . ?
C16 C17 C18 C21 -177.2(10) . . . . ?
C17 C18 C19 C20 -2.0(17) . . . . ?
C21 C18 C19 C20 177.5(10) . . . . ?
C18 C19 C20 C15 0.6(17) . . . . ?
C16 C15 C20 C19 0.4(16) . . . . ?
C14 C15 C20 C19 -179.5(10) . . . . ?
C19 C18 C21 N4 -41(49) . . . . ?
C17 C18 C21 N4 138(48) . . . . ?
C4 C3 C22 C25 156.1(10) . . . . ?
C2 C3 C22 C25 -26.4(14) . . . . ?
C4 C3 C22 C24 -84.5(12) . . . . ?
C2 C3 C22 C24 93.0(12) . . . . ?
C4 C3 C22 C23 34.8(14) . . . . ?
C2 C3 C22 C23 -147.7(10) . . . . ?
C31 C26 C27 C28 0.0 . . . . ?
N3 C26 C27 C28 175.4(8) . . . . ?
C26 C27 C28 C29 0.0 . . . . ?
C27 C28 C29 C30 0.0 . . . . ?
C28 C29 C30 C31 0.0 . . . . ?
C29 C30 C31 C26 0.0 . . . . ?
C29 C30 C31 Ag2 -102.8(4) . . . . ?
C27 C26 C31 C30 0.0 . . . . ?
N3 C26 C31 C30 -175.5(8) . . . . ?
C27 C26 C31 Ag2 117.4(4) . . . . ?
N3 C26 C31 Ag2 -58.1(6) . . . . ?
O11 Ag2 C31 C30 -93.2(5) . . . . ?
N2 Ag2 C31 C30 153.7(4) . . . . ?
C42 Ag2 C31 C30 24.1(5) . . . . ?
C41 Ag2 C31 C30 43.9(5) . . . . ?
O11 Ag2 C31 C26 144.5(4) . . . . ?
N2 Ag2 C31 C26 31.4(3) . . . . ?
C42 Ag2 C31 C26 -98.3(5) . . . . ?
C41 Ag2 C31 C26 -78.4(5) . . . . ?
O11 Ag2 C41 C42 -48.6(14) . . . . ?
N2 Ag2 C41 C42 147.1(10) . . . . ?
C31 Ag2 C41 C42 -143.8(10) . . . . ?
O11 Ag2 C41 C46 -167.3(11) . . . . ?
N2 Ag2 C41 C46 28.5(12) . . . . ?
C42 Ag2 C41 C46 -118.7(16) . . . . ?
C31 Ag2 C41 C46 97.5(11) . . . . ?
C46 C41 C42 C43 1(2) . . . . ?
Ag2 C41 C42 C43 -87.7(15) . . . . ?
C46 C41 C42 Ag2 88.3(14) . . . . ?
O11 Ag2 C42 C41 146.2(10) . . . . ?
N2 Ag2 C42 C41 -45.1(13) . . . . ?
C31 Ag2 C42 C41 40.8(11) . . . . ?
O11 Ag2 C42 C43 -94.5(11) . . . . ?
N2 Ag2 C42 C43 74.2(12) . . . . ?
C41 Ag2 C42 C43 119.3(15) . . . . ?
C31 Ag2 C42 C43 160.1(9) . . . . ?
C41 C42 C43 C44 -2(3) . . . . ?
Ag2 C42 C43 C44 -81.8(18) . . . . ?
C42 C43 C44 C45 3(3) . . . . ?
C43 C44 C45 C46 -2(3) . . . . ?
C44 C45 C46 C41 1(3) . . . . ?
C42 C41 C46 C45 0(2) . . . . ?
Ag2 C41 C46 C45 71.0(16) . . . . ?
C10 C13 N1 Ag1 -20(72) . . . . ?
N4 Ag1 N1 C13 -152(17) 8_556 . . . ?
C2 Ag1 N1 C13 64(18) 7 . . . ?
C1 C6 N2 N3 -1.5(14) . . . . ?
C7 C6 N2 N3 178.7(8) . . . . ?
C1 C6 N2 Ag2 -173.4(7) . . . . ?
C7 C6 N2 Ag2 6.8(12) . . . . ?
O11 Ag2 N2 C6 79.8(9) . . . . ?
C42 Ag2 N2 C6 -88.9(10) . . . . ?
C41 Ag2 N2 C6 -111.8(9) . . . . ?
C31 Ag2 N2 C6 164.5(9) . . . . ?
O11 Ag2 N2 N3 -92.4(8) . . . . ?
C42 Ag2 N2 N3 98.9(9) . . . . ?
C41 Ag2 N2 N3 76.0(8) . . . . ?
C31 Ag2 N2 N3 -7.7(6) . . . . ?
C5 C14 N3 N2 2.9(14) . . . . ?
C15 C14 N3 N2 -173.5(8) . . . . ?
C5 C14 N3 C26 -165.5(8) . . . . ?
C15 C14 N3 C26 18.1(12) . . . . ?
C6 N2 N3 C14 0.0(14) . . . . ?
Ag2 N2 N3 C14 172.8(7) . . . . ?
C6 N2 N3 C26 168.8(8) . . . . ?
Ag2 N2 N3 C26 -18.5(10) . . . . ?
C31 C26 N3 C14 -125.6(8) . . . . ?
C27 C26 N3 C14 58.9(10) . . . . ?
C31 C26 N3 N2 65.2(9) . . . . ?
C27 C26 N3 N2 -110.3(8) . . . . ?
C18 C21 N4 Ag1 144(46) . . . 8_455 ?
C66 C61 C62 C63 0.0 . . . . ?
C61 C62 C63 C64 0.0 . . . . ?
C62 C63 C64 C65 0.0 . . . . ?
C63 C64 C65 C66 0.0 . . . . ?
C64 C65 C66 C61 0.0 . . . . ?
C62 C61 C66 C65 0.0 . . . . ?
O23 Cl3 O21 O21 130(2) . . . 2 ?
O23 Cl3 O21 O21 -83(3) 2 . . 2 ?
O22 Cl3 O21 O21 95(3) . . . 2 ?
O22 Cl3 O21 O21 -105(3) 2 . . 2 ?
O24 Cl3 O21 O21 -157(4) . . . 2 ?
O24 Cl3 O21 O21 17(3) 2 . . 2 ?
O23 Cl3 O21 O24 -73(2) . . . . ?
O23 Cl3 O21 O24 74(3) 2 . . . ?
O21 Cl3 O21 O24 157(4) 2 . . . ?
O22 Cl3 O21 O24 -107(2) . . . . ?
O22 Cl3 O21 O24 52(2) 2 . . . ?
O24 Cl3 O21 O24 174.6(9) 2 . . . ?
O23 Cl3 O22 O23 -82(4) 2 . . . ?
O21 Cl3 O22 O23 99(3) . . . . ?
O21 Cl3 O22 O23 150(3) 2 . . . ?
O22 Cl3 O22 O23 -55(3) 2 . . . ?
O24 Cl3 O22 O23 43(4) . . . . ?
O24 Cl3 O22 O23 -172(4) 2 . . . ?
O23 Cl3 O23 O22 107(4) 2 . . . ?
O21 Cl3 O23 O22 -96(3) . . . . ?
O21 Cl3 O23 O22 -43(4) 2 . . . ?
O22 Cl3 O23 O22 139(3) 2 . . . ?
O24 Cl3 O23 O22 -143(3) . . . . ?
O24 Cl3 O23 O22 9(4) 2 . . . ?
O21 O21 O24 Cl3 26(4) 2 . . . ?
O23 Cl3 O24 O21 120.0(19) . . . . ?
O23 Cl3 O24 O21 -134.9(19) 2 . . . ?
O21 Cl3 O24 O21 -16(3) 2 . . . ?
O22 Cl3 O24 O21 99(2) . . . . ?
O22 Cl3 O24 O21 -130(2) 2 . . . ?
O24 Cl3 O24 O21 -9.3(15) 2 . . . ?
C53 C51 C52 C53 6(5) 5_565 . . . ?
C51 C52 C53 C51 -6(6) . . . 5_565 ?
